data_7702259
loop_
_publ_author_name
'Hork\'y, Filip'
'\<Skoch, Karel'
'C\'isa\<rov\'a, Ivana'
'\<St\<epni\<cka, Petr'

_publ_section_title
;
 Versatile coordination and C-H activation of a multi-donor
 phosphinoferrocene carboxamide ligand in Pd(ii) complexes.
;
_journal_issue 43
_journal_name_full 'Dalton transactions (Cambridge, England : 2003)'
_journal_page_first 16412
_journal_page_last 16425
_journal_paper_doi 10.1039/c9dt03646f
_journal_volume 48
_journal_year 2019
_chemical_formula_moiety 'C50 H48 Fe2 N2 O2 P2 Pd, 2(C F3 O3 S), C H2 Cl2'
_chemical_formula_sum 'C53 H50 Cl2 F6 Fe2 N2 O8 P2 Pd S2'
_chemical_formula_weight 1372.01
_space_group_crystal_system monoclinic
_space_group_IT_number 4
_space_group_name_Hall 'P 2yb'
_space_group_name_H-M_alt 'P 1 21 1'
_atom_sites_solution_hydrogens mixed
_atom_sites_solution_primary direct
_atom_sites_solution_secondary difmap
_audit_creation_method SHELXL-2017/1
_audit_update_record
;
2019-09-05 deposited with the CCDC.	2019-10-15 downloaded from the CCDC.
;
_cell_angle_alpha 90
_cell_angle_beta 97.8430(10)
_cell_angle_gamma 90
_cell_formula_units_Z 2
_cell_length_a 13.3402(3)
_cell_length_b 10.6845(2)
_cell_length_c 19.5177(4)
_cell_measurement_reflns_used 9189
_cell_measurement_temperature 150(2)
_cell_measurement_theta_max 27.38
_cell_measurement_theta_min 2.43
_cell_volume 2755.90(10)
_computing_cell_refinement 'SAINT V8.34A (Bruker AXS Inc., 2013)'
_computing_data_collection 'Bruker Instrument Service v2014.11.0.1'
_computing_data_reduction 'SAINT V8.34A (Bruker AXS Inc., 2013)'
_computing_molecular_graphics 'PLATON (Spek, 2017)'
_computing_publication_material 'PLATON (Spek, 2017)'
_computing_structure_refinement 'SHELXL-2017/1 (Sheldrick, 2017)'
_computing_structure_solution 'SHELXS-97 (Sheldrick, 2008)'
_diffrn_ambient_temperature 150(2)
_diffrn_measured_fraction_theta_full 0.999
_diffrn_measured_fraction_theta_max 1.000
_diffrn_measurement_device_type 'Bruker APEX-II CCD'
_diffrn_measurement_method '\f and \w scans'
_diffrn_radiation_monochromator graphite
_diffrn_radiation_source 'fine-focus sealed tube'
_diffrn_radiation_type MoK\a
_diffrn_radiation_wavelength 0.71073
_diffrn_reflns_av_R_equivalents 0.0297
_diffrn_reflns_av_unetI/netI 0.0442
_diffrn_reflns_Laue_measured_fraction_full 0.999
_diffrn_reflns_Laue_measured_fraction_max 1.000
_diffrn_reflns_limit_h_max 17
_diffrn_reflns_limit_h_min -17
_diffrn_reflns_limit_k_max 9
_diffrn_reflns_limit_k_min -13
_diffrn_reflns_limit_l_max 25
_diffrn_reflns_limit_l_min -25
_diffrn_reflns_number 23388
_diffrn_reflns_point_group_measured_fraction_full 1.000
_diffrn_reflns_point_group_measured_fraction_max 1.000
_diffrn_reflns_theta_full 25.242
_diffrn_reflns_theta_max 27.495
_diffrn_reflns_theta_min 1.744
_exptl_absorpt_coefficient_mu 1.149
_exptl_absorpt_correction_T_max 0.9448
_exptl_absorpt_correction_T_min 0.6143
_exptl_absorpt_correction_type numerical
_exptl_absorpt_process_details 'SADABS V2014/3 (Bruker AXS Inc.)'
_exptl_crystal_colour red
_exptl_crystal_density_diffrn 1.653
_exptl_crystal_density_method 'not measured'
_exptl_crystal_description plate
_exptl_crystal_F_000 1388
_exptl_crystal_size_max 0.47
_exptl_crystal_size_mid 0.16
_exptl_crystal_size_min 0.05
_refine_diff_density_max 1.010
_refine_diff_density_min -0.936
_refine_diff_density_rms 0.082
_refine_ls_abs_structure_details
;
 Refined as an inversion twin.
;
_refine_ls_abs_structure_Flack 0.088(17)
_refine_ls_extinction_method none
_refine_ls_goodness_of_fit_ref 1.023
_refine_ls_hydrogen_treatment constr
_refine_ls_matrix_type full
_refine_ls_number_parameters 704
_refine_ls_number_reflns 10199
_refine_ls_number_restraints 19
_refine_ls_restrained_S_all 1.034
_refine_ls_R_factor_all 0.0387
_refine_ls_R_factor_gt 0.0326
_refine_ls_shift/su_max 0.002
_refine_ls_shift/su_mean 0.000
_refine_ls_structure_factor_coef Fsqd
_refine_ls_weighting_details 'w=1/[\s^2^(Fo^2^)+(0.0315P)^2^+2.2368P] where P=(Fo^2^+2Fc^2^)/3'
_refine_ls_weighting_scheme calc
_refine_ls_wR_factor_gt 0.0712
_refine_ls_wR_factor_ref 0.0743
_reflns_Friedel_coverage 0.897
_reflns_Friedel_fraction_full 1.000
_reflns_Friedel_fraction_max 1.000
_reflns_number_gt 9369
_reflns_number_total 10199
_reflns_threshold_expression 'I > 2\s(I)'
_cod_data_source_file c9dt03646f2.cif
_cod_data_source_block fh36
_cod_original_sg_symbol_H-M 'P 21'
_cod_database_code 7702259
_shelx_shelxl_version_number 2017/1
_shelx_space_group_comment
;
The symmetry employed for this shelxl refinement is uniquely defined
by the following loop, which should always be used as a source of
symmetry information in preference to the above space-group names.
They are only intended as comments.
;

loop_
_space_group_symop_operation_xyz
'x, y, z'
'-x, y+1/2, -z'

loop_
_atom_site_label
_atom_site_type_symbol
_atom_site_fract_x
_atom_site_fract_y
_atom_site_fract_z
_atom_site_U_iso_or_equiv
_atom_site_adp_type
_atom_site_occupancy
_atom_site_site_symmetry_order
_atom_site_calc_flag
_atom_site_refinement_flags_posn
_atom_site_refinement_flags_adp
Pd Pd 0.33791(2) 0.86769(3) 0.25208(2) 0.01303(8) Uani 1 1 d . .
Fe1 Fe 0.42200(5) 1.12092(7) 0.49355(3) 0.01668(15) Uani 1 1 d . .
P1 P 0.44121(8) 0.96052(12) 0.18675(6) 0.0134(2) Uani 1 1 d . .
N1 N 0.4298(3) 1.1777(4) 0.29891(19) 0.0169(8) Uani 1 1 d . .
H1N H 0.457871 1.255496 0.304443 0.020 Uiso 1 1 d R U
O1 O 0.4019(2) 0.9787(3) 0.33457(16) 0.0182(7) Uani 1 1 d . .
C1 C 0.5007(3) 1.1085(5) 0.4123(2) 0.0161(9) Uani 1 1 d . .
C2 C 0.5203(3) 1.2271(5) 0.4470(2) 0.0184(10) Uani 1 1 d . .
H2 H 0.507010 1.307722 0.427349 0.022 Uiso 1 1 calc R U
C3 C 0.5633(3) 1.2002(5) 0.5162(2) 0.0219(11) Uani 1 1 d . .
H3 H 0.583766 1.260575 0.551062 0.026 Uiso 1 1 calc R U
C4 C 0.5706(4) 1.0684(5) 0.5248(3) 0.0247(12) Uani 1 1 d . .
H4 H 0.596683 1.025439 0.565978 0.030 Uiso 1 1 calc R U
C5 C 0.5321(3) 1.0126(5) 0.4612(2) 0.0198(10) Uani 1 1 d . .
H5 H 0.527837 0.925142 0.452345 0.024 Uiso 1 1 calc R U
C6 C 0.2727(4) 1.1507(7) 0.4577(3) 0.0346(15) Uani 1 1 d . .
H6 H 0.246716 1.179559 0.412766 0.041 Uiso 1 1 calc R U
C7 C 0.3034(4) 1.2255(6) 0.5160(4) 0.0384(15) Uani 1 1 d . .
H7 H 0.301663 1.314351 0.517407 0.046 Uiso 1 1 calc R U
C8 C 0.3374(4) 1.1457(6) 0.5722(3) 0.0326(14) Uani 1 1 d . .
H8 H 0.362748 1.171347 0.617865 0.039 Uiso 1 1 calc R U
C9 C 0.3271(4) 1.0227(6) 0.5484(3) 0.0297(13) Uani 1 1 d . .
H9 H 0.344043 0.949528 0.575170 0.036 Uiso 1 1 calc R U
C10 C 0.2876(4) 1.0260(6) 0.4783(3) 0.0324(13) Uani 1 1 d . .
H10 H 0.273093 0.954975 0.449303 0.039 Uiso 1 1 calc R U
C11 C 0.4410(3) 1.0854(5) 0.3451(2) 0.0172(10) Uani 1 1 d . .
C12 C 0.3548(3) 1.1747(5) 0.2365(2) 0.0203(11) Uani 1 1 d . .
H12A H 0.332063 1.261459 0.225424 0.024 Uiso 1 1 calc R U
H12B H 0.295284 1.126658 0.246986 0.024 Uiso 1 1 calc R U
C13 C 0.3914(3) 1.1177(5) 0.1724(2) 0.0170(9) Uani 1 1 d . .
H13A H 0.444780 1.171949 0.157785 0.020 Uiso 1 1 calc R U
H13B H 0.334336 1.115710 0.134275 0.020 Uiso 1 1 calc R U
C14 C 0.5672(3) 0.9785(5) 0.2350(2) 0.0149(9) Uani 1 1 d . .
C15 C 0.6244(4) 1.0799(7) 0.2217(4) 0.0474(19) Uani 1 1 d . .
H15 H 0.596614 1.142811 0.190285 0.057 Uiso 1 1 calc R U
C16 C 0.7238(5) 1.0901(7) 0.2545(4) 0.0492(17) Uani 1 1 d . U
H16 H 0.763911 1.159706 0.244822 0.059 Uiso 1 1 calc R U
C17 C 0.7634(4) 1.0027(6) 0.2997(3) 0.0353(14) Uani 1 1 d . U
H17 H 0.830415 1.011851 0.322825 0.042 Uiso 1 1 calc R U
C18 C 0.7069(4) 0.8998(6) 0.3124(3) 0.0405(15) Uani 1 1 d . U
H18 H 0.736071 0.835844 0.342559 0.049 Uiso 1 1 calc R U
C19 C 0.6069(4) 0.8889(6) 0.2812(3) 0.0347(15) Uani 1 1 d . .
H19 H 0.566720 0.820046 0.291793 0.042 Uiso 1 1 calc R U
C20 C 0.4715(3) 0.9066(5) 0.1040(2) 0.0174(10) Uani 1 1 d . .
C21 C 0.4286(4) 0.9591(5) 0.0421(2) 0.0223(11) Uani 1 1 d . .
H21 H 0.375003 1.017845 0.041215 0.027 Uiso 1 1 calc R U
C22 C 0.4646(4) 0.9251(6) -0.0190(3) 0.0319(13) Uani 1 1 d . .
H22 H 0.435543 0.961150 -0.061611 0.038 Uiso 1 1 calc R U
C23 C 0.5409(4) 0.8409(6) -0.0181(3) 0.0353(16) Uani 1 1 d . .
H23 H 0.566115 0.820697 -0.059955 0.042 Uiso 1 1 calc R U
C24 C 0.5828(4) 0.7839(6) 0.0432(3) 0.0348(14) Uani 1 1 d . .
H24 H 0.634816 0.723200 0.043149 0.042 Uiso 1 1 calc R U
C25 C 0.5477(4) 0.8166(6) 0.1043(3) 0.0265(12) Uani 1 1 d . .
H25 H 0.575374 0.777876 0.146489 0.032 Uiso 1 1 calc R U
Fe2 Fe 0.05616(5) 0.71441(7) 0.45266(3) 0.01960(16) Uani 1 1 d . .
P2 P 0.25528(8) 0.73663(12) 0.17403(6) 0.0142(2) Uani 1 1 d . .
O2 O 0.2450(2) 0.8050(3) 0.32487(16) 0.0190(7) Uani 1 1 d . .
N2 N 0.2174(3) 0.5954(4) 0.31444(19) 0.0175(8) Uani 1 1 d . .
H2N H 0.179425 0.526451 0.323956 0.021 Uiso 1 1 d R U
C51 C 0.0919(3) 0.7246(5) 0.3550(2) 0.0175(10) Uani 1 1 d . .
C52 C 0.0503(3) 0.8404(5) 0.3733(2) 0.0219(11) Uani 1 1 d . .
H52 H 0.082416 0.919818 0.374526 0.026 Uiso 1 1 calc R U
C53 C -0.0479(4) 0.8152(5) 0.3893(2) 0.0240(11) Uani 1 1 d . .
H53 H -0.093049 0.875707 0.403438 0.029 Uiso 1 1 calc R U
C54 C -0.0682(4) 0.6856(6) 0.3810(3) 0.0291(13) Uani 1 1 d . .
H54 H -0.128927 0.644440 0.388540 0.035 Uiso 1 1 calc R U
C55 C 0.0176(4) 0.6284(6) 0.3596(3) 0.0264(12) Uani 1 1 d . .
H55 H 0.025047 0.542016 0.349943 0.032 Uiso 1 1 calc R U
C56 C 0.1819(4) 0.7006(8) 0.5246(3) 0.049(2) Uani 1 1 d . .
H56 H 0.249781 0.711480 0.516116 0.059 Uiso 1 1 calc R U
C57 C 0.1187(5) 0.7942(8) 0.5445(3) 0.0457(18) Uani 1 1 d . .
H57 H 0.136163 0.879800 0.551915 0.055 Uiso 1 1 calc R U
C58 C 0.0244(4) 0.7397(8) 0.5516(3) 0.0412(17) Uani 1 1 d . .
H58 H -0.032457 0.782150 0.564867 0.049 Uiso 1 1 calc R U
C59 C 0.0290(5) 0.6123(8) 0.5356(3) 0.0446(17) Uani 1 1 d . .
H59 H -0.024045 0.552958 0.535611 0.054 Uiso 1 1 calc R U
C60 C 0.1278(5) 0.5883(8) 0.5194(4) 0.054(2) Uani 1 1 d . .
H60 H 0.152802 0.509284 0.507193 0.065 Uiso 1 1 calc R U
C61 C 0.1911(3) 0.7098(5) 0.3306(2) 0.0161(9) Uani 1 1 d . .
C62 C 0.3068(3) 0.5672(5) 0.2830(2) 0.0185(10) Uani 1 1 d . .
H62A H 0.329205 0.480836 0.295603 0.022 Uiso 1 1 calc R U
H62B H 0.361878 0.624936 0.301678 0.022 Uiso 1 1 calc R U
C63 C 0.2887(3) 0.5789(5) 0.2038(2) 0.0167(10) Uani 1 1 d . .
H63A H 0.233592 0.521072 0.185240 0.020 Uiso 1 1 calc R U
H63B H 0.350715 0.552725 0.185016 0.020 Uiso 1 1 calc R U
C64 C 0.2629(3) 0.7341(5) 0.0822(2) 0.0180(10) Uani 1 1 d . .
C65 C 0.1974(4) 0.8123(6) 0.0393(3) 0.0251(11) Uani 1 1 d . .
H65 H 0.153701 0.868443 0.058663 0.030 Uiso 1 1 calc R U
C66 C 0.1969(4) 0.8069(6) -0.0324(3) 0.0339(14) Uani 1 1 d . .
H66 H 0.153139 0.860149 -0.061762 0.041 Uiso 1 1 calc R U
C67 C 0.2599(4) 0.7244(7) -0.0607(3) 0.0353(14) Uani 1 1 d . .
H67 H 0.258111 0.719826 -0.109507 0.042 Uiso 1 1 calc R U
C68 C 0.3246(4) 0.6494(6) -0.0185(3) 0.0307(13) Uani 1 1 d . .
H68 H 0.367866 0.593252 -0.038339 0.037 Uiso 1 1 calc R U
C69 C 0.3281(4) 0.6544(5) 0.0533(2) 0.0225(11) Uani 1 1 d . .
H69 H 0.374599 0.603606 0.082201 0.027 Uiso 1 1 calc R U
C70 C 0.1210(3) 0.7611(5) 0.1768(2) 0.0186(10) Uani 1 1 d . .
C71 C 0.0859(3) 0.8780(6) 0.1934(2) 0.0242(11) Uani 1 1 d . .
H71 H 0.132682 0.944329 0.204754 0.029 Uiso 1 1 calc R U
C72 C -0.0170(4) 0.8993(6) 0.1934(3) 0.0317(13) Uani 1 1 d . .
H72 H -0.040272 0.979434 0.205207 0.038 Uiso 1 1 calc R U
C73 C -0.0853(4) 0.8032(6) 0.1763(3) 0.0350(14) Uani 1 1 d . .
H73 H -0.155674 0.817295 0.175765 0.042 Uiso 1 1 calc R U
C74 C -0.0505(4) 0.6861(6) 0.1599(3) 0.0336(14) Uani 1 1 d . .
H74 H -0.097409 0.619792 0.149042 0.040 Uiso 1 1 calc R U
C75 C 0.0516(3) 0.6646(5) 0.1593(3) 0.0237(11) Uani 1 1 d . .
H75 H 0.074411 0.584538 0.146981 0.028 Uiso 1 1 calc R U
C80 C -0.0305(4) 0.2984(6) 0.2426(3) 0.0286(13) Uani 1 1 d . .
S80 S 0.10611(9) 0.27809(13) 0.26354(7) 0.0230(3) Uani 1 1 d . .
F81 F -0.0778(2) 0.2605(5) 0.29352(17) 0.0541(12) Uani 1 1 d . .
F82 F -0.0665(2) 0.2350(4) 0.18655(17) 0.0453(10) Uani 1 1 d . .
F83 F -0.0533(3) 0.4180(4) 0.2306(3) 0.0591(12) Uani 1 1 d . .
O81 O 0.1184(3) 0.1465(4) 0.2751(2) 0.0401(10) Uani 1 1 d . .
O82 O 0.1429(3) 0.3273(4) 0.2032(2) 0.0391(11) Uani 1 1 d . .
O83 O 0.1315(3) 0.3537(4) 0.32493(18) 0.0305(8) Uani 1 1 d . .
C90 C 0.6871(4) 0.4847(6) 0.2295(3) 0.0335(13) Uani 1 1 d . .
S90 S 0.55499(9) 0.47509(13) 0.24234(6) 0.0207(3) Uani 1 1 d . .
F91 F 0.7224(3) 0.3762(5) 0.2128(3) 0.0725(14) Uani 1 1 d . .
F92 F 0.7442(2) 0.5315(4) 0.28259(19) 0.0557(12) Uani 1 1 d . .
F93 F 0.6971(3) 0.5585(5) 0.1750(2) 0.0697(14) Uani 1 1 d . .
O91 O 0.5553(3) 0.4014(4) 0.30374(19) 0.0388(11) Uani 1 1 d . .
O92 O 0.5294(3) 0.6037(4) 0.2507(3) 0.0468(12) Uani 1 1 d . .
O93 O 0.5059(3) 0.4154(4) 0.18126(18) 0.0384(11) Uani 1 1 d . .
C1S C 0.9136(6) 0.7689(9) 0.9627(4) 0.060(2) Uani 1 1 d . .
H1S1 H 0.978867 0.761613 0.993331 0.072 Uiso 1 1 calc R U
H1S2 H 0.927784 0.768355 0.914165 0.072 Uiso 1 1 calc R U
Cl1S Cl 0.83555(16) 0.6407(2) 0.97646(11) 0.0741(7) Uani 1 1 d . .
Cl2S Cl 0.8552(4) 0.9082(3) 0.97936(16) 0.1528(17) Uani 1 1 d . .

loop_
_atom_site_aniso_label
_atom_site_aniso_U_11
_atom_site_aniso_U_22
_atom_site_aniso_U_33
_atom_site_aniso_U_23
_atom_site_aniso_U_13
_atom_site_aniso_U_12
Pd 0.01490(14) 0.01329(16) 0.01132(14) -0.00201(15) 0.00328(10) -0.00435(15)
Fe1 0.0167(3) 0.0187(4) 0.0146(3) -0.0023(3) 0.0019(2) -0.0018(3)
P1 0.0147(5) 0.0151(6) 0.0109(5) 0.0002(5) 0.0029(4) -0.0018(5)
N1 0.0184(18) 0.013(2) 0.019(2) 0.0002(16) 0.0013(15) -0.0041(16)
O1 0.0240(16) 0.0178(19) 0.0132(15) -0.0004(14) 0.0036(12) -0.0058(15)
C1 0.018(2) 0.013(2) 0.018(2) -0.003(2) 0.0050(17) -0.001(2)
C2 0.020(2) 0.015(3) 0.020(2) -0.003(2) 0.0034(17) -0.004(2)
C3 0.018(2) 0.028(3) 0.019(2) -0.010(2) -0.0006(17) -0.003(2)
C4 0.021(2) 0.026(3) 0.026(3) 0.003(2) -0.002(2) 0.002(2)
C5 0.018(2) 0.015(3) 0.027(3) 0.003(2) 0.0039(19) 0.001(2)
C6 0.017(2) 0.060(5) 0.027(3) 0.017(3) 0.001(2) 0.002(3)
C7 0.025(3) 0.022(3) 0.073(4) 0.005(3) 0.022(3) 0.003(3)
C8 0.027(3) 0.049(4) 0.025(3) -0.015(3) 0.012(2) -0.004(3)
C9 0.023(2) 0.037(4) 0.030(3) 0.013(3) 0.009(2) 0.001(2)
C10 0.020(2) 0.041(4) 0.037(3) -0.010(3) 0.007(2) -0.013(3)
C11 0.017(2) 0.018(3) 0.018(2) -0.007(2) 0.0074(17) -0.0015(19)
C12 0.018(2) 0.020(3) 0.023(2) -0.001(2) 0.0026(18) 0.001(2)
C13 0.019(2) 0.016(2) 0.015(2) 0.002(2) 0.0006(16) 0.001(2)
C14 0.014(2) 0.018(3) 0.013(2) -0.0017(19) 0.0007(16) -0.0004(19)
C15 0.025(3) 0.048(4) 0.063(4) 0.038(4) -0.011(3) -0.014(3)
C16 0.033(2) 0.046(3) 0.066(3) 0.020(3) -0.004(2) -0.012(2)
C17 0.023(2) 0.042(3) 0.040(3) 0.008(2) -0.001(2) -0.007(2)
C18 0.033(2) 0.041(3) 0.044(3) 0.020(2) -0.007(2) -0.006(2)
C19 0.026(2) 0.033(4) 0.044(3) 0.017(3) 0.000(2) -0.010(3)
C20 0.016(2) 0.022(3) 0.015(2) -0.0026(19) 0.0045(16) -0.0065(19)
C21 0.029(2) 0.024(3) 0.015(2) -0.002(2) 0.0059(19) -0.004(2)
C22 0.042(3) 0.037(4) 0.017(2) -0.001(2) 0.006(2) -0.008(3)
C23 0.045(3) 0.044(5) 0.020(2) -0.017(3) 0.016(2) -0.009(3)
C24 0.034(3) 0.037(4) 0.033(3) -0.018(3) 0.006(2) 0.001(3)
C25 0.029(3) 0.030(3) 0.020(2) -0.006(2) 0.0029(19) 0.002(2)
Fe2 0.0168(3) 0.0233(4) 0.0203(3) 0.0020(3) 0.0079(2) -0.0008(3)
P2 0.0150(5) 0.0140(6) 0.0137(5) -0.0025(5) 0.0021(4) -0.0014(5)
O2 0.0244(17) 0.0169(19) 0.0173(16) -0.0014(15) 0.0091(13) -0.0087(15)
N2 0.0210(19) 0.015(2) 0.0183(19) 0.0007(17) 0.0094(15) -0.0023(17)
C51 0.017(2) 0.020(3) 0.015(2) -0.004(2) 0.0042(16) -0.002(2)
C52 0.025(2) 0.021(3) 0.020(2) -0.001(2) 0.0036(18) 0.001(2)
C53 0.021(2) 0.030(3) 0.020(2) -0.003(2) -0.0019(18) 0.013(2)
C54 0.016(2) 0.041(4) 0.031(3) -0.007(3) 0.0051(19) -0.006(2)
C55 0.022(2) 0.025(3) 0.034(3) -0.010(3) 0.009(2) -0.006(2)
C56 0.025(3) 0.089(6) 0.033(3) 0.029(4) 0.003(2) 0.003(4)
C57 0.045(4) 0.068(5) 0.023(3) -0.004(3) 0.000(2) -0.013(4)
C58 0.034(3) 0.072(5) 0.020(3) 0.002(3) 0.012(2) -0.001(3)
C59 0.040(3) 0.062(5) 0.036(3) 0.028(4) 0.017(3) -0.001(3)
C60 0.049(4) 0.066(6) 0.049(4) 0.038(4) 0.012(3) 0.028(4)
C61 0.019(2) 0.020(3) 0.010(2) -0.002(2) 0.0042(16) -0.001(2)
C62 0.020(2) 0.018(3) 0.018(2) 0.000(2) 0.0042(18) 0.003(2)
C63 0.018(2) 0.014(2) 0.019(2) -0.0016(19) 0.0052(18) -0.0019(19)
C64 0.017(2) 0.023(3) 0.014(2) -0.004(2) 0.0029(16) -0.006(2)
C65 0.020(2) 0.033(3) 0.024(2) 0.002(2) 0.0068(19) 0.000(2)
C66 0.026(3) 0.054(4) 0.020(3) 0.010(3) -0.003(2) 0.006(3)
C67 0.039(3) 0.051(4) 0.017(2) 0.000(3) 0.004(2) -0.006(3)
C68 0.042(3) 0.032(3) 0.020(3) -0.007(2) 0.013(2) -0.002(3)
C69 0.028(2) 0.022(3) 0.017(2) -0.002(2) 0.0025(19) -0.003(2)
C70 0.017(2) 0.022(3) 0.016(2) 0.000(2) 0.0013(17) 0.000(2)
C71 0.022(2) 0.022(3) 0.028(2) -0.003(3) 0.0020(17) -0.001(2)
C72 0.029(3) 0.028(3) 0.037(3) -0.004(2) 0.002(2) 0.009(2)
C73 0.017(3) 0.041(4) 0.047(3) 0.003(3) 0.005(2) 0.003(2)
C74 0.020(2) 0.033(4) 0.047(3) 0.003(3) 0.003(2) -0.010(2)
C75 0.020(2) 0.020(3) 0.031(3) -0.006(2) 0.005(2) -0.001(2)
C80 0.022(3) 0.037(4) 0.028(3) 0.003(3) 0.005(2) -0.003(2)
S80 0.0181(6) 0.0181(7) 0.0332(7) 0.0003(6) 0.0046(5) -0.0005(5)
F81 0.0241(16) 0.103(4) 0.0358(19) 0.008(2) 0.0078(14) -0.017(2)
F82 0.0402(18) 0.058(3) 0.0337(18) -0.0080(19) -0.0102(14) -0.0128(19)
F83 0.034(2) 0.039(2) 0.100(3) 0.004(2) -0.005(2) 0.0106(18)
O81 0.042(2) 0.021(2) 0.058(3) -0.001(2) 0.009(2) 0.0047(19)
O82 0.033(2) 0.047(3) 0.040(2) 0.007(2) 0.0136(17) -0.0044(19)
O83 0.0313(18) 0.023(2) 0.0350(19) 0.0024(19) -0.0028(14) -0.0070(19)
C90 0.025(3) 0.033(3) 0.044(3) -0.011(3) 0.009(2) 0.002(3)
S90 0.0187(5) 0.0219(7) 0.0220(6) 0.0010(5) 0.0046(4) -0.0030(5)
F91 0.0370(19) 0.059(3) 0.123(4) -0.039(3) 0.016(2) 0.011(2)
F92 0.0294(18) 0.084(3) 0.052(2) -0.027(2) -0.0005(16) -0.022(2)
F93 0.052(2) 0.101(4) 0.062(3) 0.018(3) 0.030(2) -0.022(2)
O91 0.055(2) 0.037(3) 0.0240(19) 0.0052(18) 0.0026(17) -0.023(2)
O92 0.032(2) 0.024(2) 0.088(4) -0.001(2) 0.020(2) 0.0010(19)
O93 0.033(2) 0.058(3) 0.0236(19) -0.0055(19) 0.0023(15) -0.015(2)
C1S 0.049(4) 0.077(6) 0.057(5) 0.016(4) 0.012(3) 0.000(4)
Cl1S 0.0674(12) 0.0796(17) 0.0688(13) 0.0071(12) -0.0140(10) -0.0293(12)
Cl2S 0.316(6) 0.066(2) 0.087(2) 0.0129(16) 0.067(3) 0.038(3)

loop_
_atom_type_symbol
_atom_type_description
_atom_type_scat_dispersion_real
_atom_type_scat_dispersion_imag
_atom_type_scat_source
C C 0.0033 0.0016 'International Tables Vol C Tables 4.2.6.8 and 6.1.1.4'
H H 0.0000 0.0000 'International Tables Vol C Tables 4.2.6.8 and 6.1.1.4'
N N 0.0061 0.0033 'International Tables Vol C Tables 4.2.6.8 and 6.1.1.4'
O O 0.0106 0.0060 'International Tables Vol C Tables 4.2.6.8 and 6.1.1.4'
F F 0.0171 0.0103 'International Tables Vol C Tables 4.2.6.8 and 6.1.1.4'
P P 0.1023 0.0942 'International Tables Vol C Tables 4.2.6.8 and 6.1.1.4'
S S 0.1246 0.1234 'International Tables Vol C Tables 4.2.6.8 and 6.1.1.4'
Cl Cl 0.1484 0.1585 'International Tables Vol C Tables 4.2.6.8 and 6.1.1.4'
Fe Fe 0.3463 0.8444 'International Tables Vol C Tables 4.2.6.8 and 6.1.1.4'
Pd Pd -0.9988 1.0072 'International Tables Vol C Tables 4.2.6.8 and 6.1.1.4'

loop_
_geom_angle_atom_site_label_1
_geom_angle_atom_site_label_2
_geom_angle_atom_site_label_3
_geom_angle
O1 Pd O2 82.93(12)
O1 Pd P1 88.22(9)
O2 Pd P1 170.66(10)
O1 Pd P2 171.78(9)
O2 Pd P2 88.85(9)
P1 Pd P2 100.00(4)
C1 Fe1 C7 135.0(2)
C1 Fe1 C5 41.07(19)
C7 Fe1 C5 174.0(2)
C1 Fe1 C2 41.65(19)
C7 Fe1 C2 110.9(2)
C5 Fe1 C2 69.1(2)
C1 Fe1 C8 175.5(2)
C7 Fe1 C8 40.6(2)
C5 Fe1 C8 143.4(2)
C2 Fe1 C8 135.9(2)
C1 Fe1 C6 109.1(2)
C7 Fe1 C6 40.3(3)
C5 Fe1 C6 133.8(2)
C2 Fe1 C6 114.6(2)
C8 Fe1 C6 67.9(2)
C1 Fe1 C10 113.0(2)
C7 Fe1 C10 67.1(2)
C5 Fe1 C10 109.1(2)
C2 Fe1 C10 144.6(2)
C8 Fe1 C10 67.1(2)
C6 Fe1 C10 40.0(3)
C1 Fe1 C9 142.9(2)
C7 Fe1 C9 67.4(2)
C5 Fe1 C9 113.1(2)
C2 Fe1 C9 174.9(2)
C8 Fe1 C9 39.8(2)
C6 Fe1 C9 67.5(2)
C10 Fe1 C9 39.9(2)
C1 Fe1 C3 68.77(18)
C7 Fe1 C3 116.4(2)
C5 Fe1 C3 67.8(2)
C2 Fe1 C3 40.66(18)
C8 Fe1 C3 111.6(2)
C6 Fe1 C3 146.1(3)
C10 Fe1 C3 173.5(2)
C9 Fe1 C3 135.2(2)
C1 Fe1 C4 68.6(2)
C7 Fe1 C4 145.9(2)
C5 Fe1 C4 40.1(2)
C2 Fe1 C4 68.5(2)
C8 Fe1 C4 114.8(2)
C6 Fe1 C4 172.8(3)
C10 Fe1 C4 133.9(3)
C9 Fe1 C4 109.9(2)
C3 Fe1 C4 40.2(2)
C20 P1 C13 106.2(2)
C20 P1 C14 101.1(2)
C13 P1 C14 106.0(2)
C20 P1 Pd 126.73(16)
C13 P1 Pd 104.94(15)
C14 P1 Pd 110.43(15)
C11 N1 C12 123.2(4)
C11 N1 H1N 126.1
C12 N1 H1N 109.9
C11 O1 Pd 139.2(3)
C5 C1 C2 107.4(4)
C5 C1 C11 123.7(5)
C2 C1 C11 127.7(4)
C5 C1 Fe1 70.0(3)
C2 C1 Fe1 69.8(3)
C11 C1 Fe1 116.0(3)
C3 C2 C1 107.0(5)
C3 C2 Fe1 70.4(3)
C1 C2 Fe1 68.6(3)
C3 C2 H2 126.5
C1 C2 H2 126.5
Fe1 C2 H2 126.1
C4 C3 C2 108.9(5)
C4 C3 Fe1 70.3(3)
C2 C3 Fe1 68.9(3)
C4 C3 H3 125.6
C2 C3 H3 125.6
Fe1 C3 H3 126.8
C5 C4 C3 107.8(5)
C5 C4 Fe1 68.7(3)
C3 C4 Fe1 69.5(3)
C5 C4 H4 126.1
C3 C4 H4 126.1
Fe1 C4 H4 127.3
C4 C5 C1 108.9(5)
C4 C5 Fe1 71.2(3)
C1 C5 Fe1 68.9(3)
C4 C5 H5 125.5
C1 C5 H5 125.5
Fe1 C5 H5 126.0
C10 C6 C7 107.2(5)
C10 C6 Fe1 70.1(3)
C7 C6 Fe1 69.4(3)
C10 C6 H6 126.4
C7 C6 H6 126.4
Fe1 C6 H6 125.6
C6 C7 C8 108.2(6)
C6 C7 Fe1 70.3(3)
C8 C7 Fe1 70.0(3)
C6 C7 H7 125.9
C8 C7 H7 125.9
Fe1 C7 H7 125.4
C9 C8 C7 107.7(5)
C9 C8 Fe1 70.6(3)
C7 C8 Fe1 69.3(3)
C9 C8 H8 126.1
C7 C8 H8 126.1
Fe1 C8 H8 125.5
C8 C9 C10 108.0(6)
C8 C9 Fe1 69.6(3)
C10 C9 Fe1 69.8(3)
C8 C9 H9 126.0
C10 C9 H9 126.0
Fe1 C9 H9 126.2
C6 C10 C9 108.9(6)
C6 C10 Fe1 69.9(3)
C9 C10 Fe1 70.3(3)
C6 C10 H10 125.5
C9 C10 H10 125.5
Fe1 C10 H10 125.8
O1 C11 N1 123.7(4)
O1 C11 C1 117.5(4)
N1 C11 C1 118.7(4)
N1 C12 C13 115.4(4)
N1 C12 H12A 108.4
C13 C12 H12A 108.4
N1 C12 H12B 108.4
C13 C12 H12B 108.4
H12A C12 H12B 107.5
C12 C13 P1 113.2(3)
C12 C13 H13A 108.9
P1 C13 H13A 108.9
C12 C13 H13B 108.9
P1 C13 H13B 108.9
H13A C13 H13B 107.8
C19 C14 C15 120.1(4)
C19 C14 P1 120.9(4)
C15 C14 P1 118.9(4)
C14 C15 C16 119.5(5)
C14 C15 H15 120.2
C16 C15 H15 120.2
C17 C16 C15 120.7(6)
C17 C16 H16 119.6
C15 C16 H16 119.6
C16 C17 C18 119.9(5)
C16 C17 H17 120.0
C18 C17 H17 120.0
C17 C18 C19 120.2(5)
C17 C18 H18 119.9
C19 C18 H18 119.9
C14 C19 C18 119.4(5)
C14 C19 H19 120.3
C18 C19 H19 120.3
C21 C20 C25 119.7(4)
C21 C20 P1 122.3(4)
C25 C20 P1 117.8(3)
C20 C21 C22 119.5(5)
C20 C21 H21 120.3
C22 C21 H21 120.3
C23 C22 C21 120.5(5)
C23 C22 H22 119.8
C21 C22 H22 119.8
C22 C23 C24 121.0(5)
C22 C23 H23 119.5
C24 C23 H23 119.5
C25 C24 C23 119.2(6)
C25 C24 H24 120.4
C23 C24 H24 120.4
C24 C25 C20 120.1(5)
C24 C25 H25 120.0
C20 C25 H25 120.0
C60 Fe2 C59 41.1(3)
C60 Fe2 C51 119.4(3)
C59 Fe2 C51 150.5(3)
C60 Fe2 C53 165.2(3)
C59 Fe2 C53 126.1(2)
C51 Fe2 C53 68.24(19)
C60 Fe2 C55 108.3(3)
C59 Fe2 C55 114.7(3)
C51 Fe2 C55 41.4(2)
C53 Fe2 C55 68.2(2)
C60 Fe2 C56 40.2(3)
C59 Fe2 C56 68.3(3)
C51 Fe2 C56 112.0(2)
C53 Fe2 C56 152.1(3)
C55 Fe2 C56 131.7(3)
C60 Fe2 C54 127.5(3)
C59 Fe2 C54 104.4(3)
C51 Fe2 C54 68.79(19)
C53 Fe2 C54 40.7(2)
C55 Fe2 C54 40.5(2)
C56 Fe2 C54 167.2(3)
C60 Fe2 C52 153.2(2)
C59 Fe2 C52 165.3(2)
C51 Fe2 C52 40.81(19)
C53 Fe2 C52 40.5(2)
C55 Fe2 C52 69.1(2)
C56 Fe2 C52 120.8(2)
C54 Fe2 C52 68.7(2)
C60 Fe2 C58 67.7(3)
C59 Fe2 C58 40.2(3)
C51 Fe2 C58 169.2(3)
C53 Fe2 C58 106.9(2)
C55 Fe2 C58 147.1(2)
C56 Fe2 C58 67.5(2)
C54 Fe2 C58 114.3(2)
C52 Fe2 C58 129.4(3)
C60 Fe2 C57 67.3(3)
C59 Fe2 C57 67.8(3)
C51 Fe2 C57 132.6(2)
C53 Fe2 C57 118.1(3)
C55 Fe2 C57 170.7(2)
C56 Fe2 C57 39.9(3)
C54 Fe2 C57 148.7(3)
C52 Fe2 C57 110.9(3)
C58 Fe2 C57 40.2(2)
C64 P2 C63 105.0(2)
C64 P2 C70 102.7(2)
C63 P2 C70 108.9(2)
C64 P2 Pd 126.36(16)
C63 P2 Pd 106.57(15)
C70 P2 Pd 106.55(16)
C61 O2 Pd 135.1(3)
C61 N2 C62 123.7(4)
C61 N2 H2N 121.1
C62 N2 H2N 115.1
C52 C51 C55 108.1(4)
C52 C51 C61 125.0(5)
C55 C51 C61 126.8(5)
C52 C51 Fe2 70.2(3)
C55 C51 Fe2 69.6(3)
C61 C51 Fe2 129.3(3)
C53 C52 C51 107.2(5)
C53 C52 Fe2 69.4(3)
C51 C52 Fe2 69.0(3)
C53 C52 H52 126.4
C51 C52 H52 126.4
Fe2 C52 H52 126.7
C52 C53 C54 109.3(5)
C52 C53 Fe2 70.1(3)
C54 C53 Fe2 69.9(3)
C52 C53 H53 125.4
C54 C53 H53 125.4
Fe2 C53 H53 126.2
C55 C54 C53 107.8(5)
C55 C54 Fe2 69.6(3)
C53 C54 Fe2 69.4(3)
C55 C54 H54 126.1
C53 C54 H54 126.1
Fe2 C54 H54 126.4
C54 C55 C51 107.6(5)
C54 C55 Fe2 69.9(3)
C51 C55 Fe2 69.0(3)
C54 C55 H55 126.2
C51 C55 H55 126.2
Fe2 C55 H55 126.5
C57 C56 C60 108.0(6)
C57 C56 Fe2 70.6(3)
C60 C56 Fe2 69.2(3)
C57 C56 H56 126.0
C60 C56 H56 126.0
Fe2 C56 H56 125.8
C56 C57 C58 108.2(7)
C56 C57 Fe2 69.5(4)
C58 C57 Fe2 69.7(3)
C56 C57 H57 125.9
C58 C57 H57 125.9
Fe2 C57 H57 126.5
C59 C58 C57 108.3(6)
C59 C58 Fe2 69.0(3)
C57 C58 Fe2 70.1(3)
C59 C58 H58 125.9
C57 C58 H58 125.9
Fe2 C58 H58 126.6
C58 C59 C60 107.2(7)
C58 C59 Fe2 70.8(4)
C60 C59 Fe2 69.3(3)
C58 C59 H59 126.4
C60 C59 H59 126.4
Fe2 C59 H59 125.0
C56 C60 C59 108.3(7)
C56 C60 Fe2 70.6(4)
C59 C60 Fe2 69.6(4)
C56 C60 H60 125.8
C59 C60 H60 125.8
Fe2 C60 H60 125.5
O2 C61 N2 123.5(4)
O2 C61 C51 119.4(5)
N2 C61 C51 117.1(4)
N2 C62 C63 112.6(4)
N2 C62 H62A 109.1
C63 C62 H62A 109.1
N2 C62 H62B 109.1
C63 C62 H62B 109.1
H62A C62 H62B 107.8
C62 C63 P2 113.3(3)
C62 C63 H63A 108.9
P2 C63 H63A 108.9
C62 C63 H63B 108.9
P2 C63 H63B 108.9
H63A C63 H63B 107.7
C69 C64 C65 119.7(4)
C69 C64 P2 122.2(4)
C65 C64 P2 118.0(4)
C66 C65 C64 119.4(5)
C66 C65 H65 120.3
C64 C65 H65 120.3
C67 C66 C65 120.4(5)
C67 C66 H66 119.8
C65 C66 H66 119.8
C68 C67 C66 120.0(5)
C68 C67 H67 120.0
C66 C67 H67 120.0
C67 C68 C69 120.9(5)
C67 C68 H68 119.6
C69 C68 H68 119.6
C64 C69 C68 119.6(5)
C64 C69 H69 120.2
C68 C69 H69 120.2
C71 C70 C75 119.2(4)
C71 C70 P2 120.1(4)
C75 C70 P2 120.6(4)
C70 C71 C72 120.7(5)
C70 C71 H71 119.6
C72 C71 H71 119.6
C73 C72 C71 119.7(5)
C73 C72 H72 120.1
C71 C72 H72 120.1
C72 C73 C74 119.7(5)
C72 C73 H73 120.1
C74 C73 H73 120.1
C75 C74 C73 120.8(5)
C75 C74 H74 119.6
C73 C74 H74 119.6
C74 C75 C70 119.7(5)
C74 C75 H75 120.1
C70 C75 H75 120.1
F81 C80 F82 108.1(5)
F81 C80 F83 108.0(6)
F82 C80 F83 107.4(5)
F81 C80 S80 111.3(4)
F82 C80 S80 111.3(4)
F83 C80 S80 110.6(4)
O81 S80 O82 116.4(3)
O81 S80 O83 114.2(3)
O82 S80 O83 114.0(3)
O81 S80 C80 104.0(3)
O82 S80 C80 102.4(2)
O83 S80 C80 103.4(2)
F92 C90 F91 110.4(5)
F92 C90 F93 107.1(5)
F91 C90 F93 104.1(5)
F92 C90 S90 112.7(4)
F91 C90 S90 111.9(4)
F93 C90 S90 110.1(4)
O93 S90 O92 115.8(3)
O93 S90 O91 113.7(2)
O92 S90 O91 113.9(3)
O93 S90 C90 104.6(3)
O92 S90 C90 102.3(3)
O91 S90 C90 104.7(3)
Cl2S C1S Cl1S 110.4(4)
Cl2S C1S H1S1 109.6
Cl1S C1S H1S1 109.6
Cl2S C1S H1S2 109.6
Cl1S C1S H1S2 109.6
H1S1 C1S H1S2 108.1

loop_
_geom_bond_atom_site_label_1
_geom_bond_atom_site_label_2
_geom_bond_distance
Pd O1 2.086(3)
Pd O2 2.117(3)
Pd P1 2.2335(12)
Pd P2 2.2446(12)
Fe1 C1 2.022(4)
Fe1 C7 2.033(6)
Fe1 C5 2.037(5)
Fe1 C2 2.039(5)
Fe1 C8 2.042(5)
Fe1 C6 2.044(5)
Fe1 C10 2.047(5)
Fe1 C9 2.054(5)
Fe1 C3 2.058(5)
Fe1 C4 2.070(5)
P1 C20 1.811(5)
P1 C13 1.813(5)
P1 C14 1.821(4)
N1 C11 1.330(6)
N1 C12 1.467(6)
N1 H1N 0.9122
O1 C11 1.260(6)
C1 C5 1.424(7)
C1 C2 1.444(7)
C1 C11 1.459(6)
C2 C3 1.424(6)
C2 H2 0.9500
C3 C4 1.420(8)
C3 H3 0.9500
C4 C5 1.409(7)
C4 H4 0.9500
C5 H5 0.9500
C6 C10 1.398(9)
C6 C7 1.404(9)
C6 H6 0.9500
C7 C8 1.414(9)
C7 H7 0.9500
C8 C9 1.394(9)
C8 H8 0.9500
C9 C10 1.399(8)
C9 H9 0.9500
C10 H10 0.9500
C12 C13 1.531(6)
C12 H12A 0.9900
C12 H12B 0.9900
C13 H13A 0.9900
C13 H13B 0.9900
C14 C19 1.371(7)
C14 C15 1.371(7)
C15 C16 1.397(8)
C15 H15 0.9500
C16 C17 1.342(9)
C16 H16 0.9500
C17 C18 1.375(8)
C17 H17 0.9500
C18 C19 1.393(7)
C18 H18 0.9500
C19 H19 0.9500
C20 C21 1.384(7)
C20 C25 1.398(7)
C21 C22 1.393(7)
C21 H21 0.9500
C22 C23 1.356(8)
C22 H22 0.9500
C23 C24 1.390(8)
C23 H23 0.9500
C24 C25 1.384(7)
C24 H24 0.9500
C25 H25 0.9500
Fe2 C60 2.022(6)
Fe2 C59 2.026(6)
Fe2 C51 2.030(4)
Fe2 C53 2.036(5)
Fe2 C55 2.038(5)
Fe2 C56 2.041(6)
Fe2 C54 2.042(5)
Fe2 C52 2.045(5)
Fe2 C58 2.050(5)
Fe2 C57 2.056(6)
P2 C64 1.809(4)
P2 C63 1.818(5)
P2 C70 1.819(5)
O2 C61 1.260(6)
N2 C61 1.322(6)
N2 C62 1.446(6)
N2 H2N 0.9271
C51 C52 1.421(7)
C51 C55 1.439(7)
C51 C61 1.475(6)
C52 C53 1.412(7)
C52 H52 0.9500
C53 C54 1.417(8)
C53 H53 0.9500
C54 C55 1.411(7)
C54 H54 0.9500
C55 H55 0.9500
C56 C57 1.396(10)
C56 C60 1.398(11)
C56 H56 0.9500
C57 C58 1.410(9)
C57 H57 0.9500
C58 C59 1.400(11)
C58 H58 0.9500
C59 C60 1.419(9)
C59 H59 0.9500
C60 H60 0.9500
C62 C63 1.537(6)
C62 H62A 0.9900
C62 H62B 0.9900
C63 H63A 0.9900
C63 H63B 0.9900
C64 C69 1.391(7)
C64 C65 1.401(7)
C65 C66 1.399(7)
C65 H65 0.9500
C66 C67 1.384(8)
C66 H66 0.9500
C67 C68 1.369(8)
C67 H67 0.9500
C68 C69 1.398(7)
C68 H68 0.9500
C69 H69 0.9500
C70 C71 1.388(8)
C70 C75 1.396(7)
C71 C72 1.392(7)
C71 H71 0.9500
C72 C73 1.383(8)
C72 H72 0.9500
C73 C74 1.386(9)
C73 H73 0.9500
C74 C75 1.383(7)
C74 H74 0.9500
C75 H75 0.9500
C80 F81 1.311(6)
C80 F82 1.321(7)
C80 F83 1.326(7)
C80 S80 1.826(5)
S80 O81 1.429(4)
S80 O82 1.437(4)
S80 O83 1.447(4)
C90 F92 1.299(7)
C90 F91 1.309(7)
C90 F93 1.346(7)
C90 S90 1.817(5)
S90 O93 1.429(4)
S90 O92 1.431(5)
S90 O91 1.433(4)
C1S Cl2S 1.731(9)
C1S Cl1S 1.764(8)
C1S H1S1 0.9900
C1S H1S2 0.9900
